data_4106909
loop_
_publ_author_name
'Seung Seo Lee'
'Ian R. Greig'
'David J. Vocadlo'
'John D. McCarter'
'Brian O. Patrick'
'Stephen G. Withers'

_publ_section_title
;
 Structural, Mechanistic, and Computational Analysis of the Effects of
 Anomeric Fluorines on Anomeric Fluoride Departure in 5-Fluoroxylosyl
 Fluorides
;
_journal_name_full 'Journal of the American Chemical Society'
_journal_page_first 15826
_journal_page_last 15829
_journal_paper_doi 10.1021/ja204829r
_journal_volume 133
_journal_year 2011
_chemical_formula_sum 'C11 H13 F3 O7'
_chemical_formula_weight 314.21
_chemical_name_systematic
;
 ?
;
_space_group_IT_number 4
_symmetry_cell_setting monoclinic
_symmetry_space_group_name_Hall 'P 2yb'
_symmetry_space_group_name_H-M 'P 1 21 1'
_atom_sites_solution_hydrogens geom
_atom_sites_solution_primary direct
_atom_sites_solution_secondary difmap
_audit_creation_method SHELXL-97
_cell_angle_alpha 90.00
_cell_angle_beta 103.040(2)
_cell_angle_gamma 90.00
_cell_formula_units_Z 2
_cell_length_a 5.6002(9)
_cell_length_b 13.903(5)
_cell_length_c 9.2080(8)
_cell_measurement_reflns_used 2225
_cell_measurement_temperature 180(2)
_cell_measurement_theta_max 30.6
_cell_measurement_theta_min 2.0
_cell_volume 698.4(3)
_computing_structure_refinement 'SHELXL-97 (Sheldrick, 1997)'
_diffrn_ambient_temperature 180(2)
_diffrn_measured_fraction_theta_full 0.998
_diffrn_measured_fraction_theta_max 0.847
_diffrn_measurement_device_type 'Rigaku ADSC CCD'
_diffrn_measurement_method 'area detector'
_diffrn_radiation_monochromator graphite
_diffrn_radiation_source 'fine-focus sealed tube'
_diffrn_radiation_type MoK\a
_diffrn_radiation_wavelength 0.71069
_diffrn_reflns_av_R_equivalents 0.0560
_diffrn_reflns_av_sigmaI/netI 0.1160
_diffrn_reflns_limit_h_max 7
_diffrn_reflns_limit_h_min -5
_diffrn_reflns_limit_k_max 16
_diffrn_reflns_limit_k_min -19
_diffrn_reflns_limit_l_max 13
_diffrn_reflns_limit_l_min -11
_diffrn_reflns_number 3193
_diffrn_reflns_theta_full 25.00
_diffrn_reflns_theta_max 30.59
_diffrn_reflns_theta_min 2.27
_exptl_absorpt_coefficient_mu 0.148
_exptl_absorpt_correction_T_max 0.985
_exptl_absorpt_correction_T_min 0.839
_exptl_absorpt_correction_type multi-scan
_exptl_crystal_colour colourless
_exptl_crystal_density_diffrn 1.494
_exptl_crystal_description plate
_exptl_crystal_F_000 324
_exptl_crystal_size_max 0.30
_exptl_crystal_size_mid 0.25
_exptl_crystal_size_min 0.10
_refine_diff_density_max 0.217
_refine_diff_density_min -0.192
_refine_diff_density_rms 0.048
_refine_ls_abs_structure_details 'Flack H D (1983), Acta Cryst. A39, 876-881'
_refine_ls_abs_structure_Flack 3.1(13)
_refine_ls_extinction_method none
_refine_ls_goodness_of_fit_ref 0.778
_refine_ls_hydrogen_treatment constr
_refine_ls_matrix_type full
_refine_ls_number_parameters 193
_refine_ls_number_reflns 3193
_refine_ls_number_restraints 1
_refine_ls_restrained_S_all 0.778
_refine_ls_R_factor_all 0.1127
_refine_ls_R_factor_gt 0.0395
_refine_ls_shift/su_max 0.015
_refine_ls_shift/su_mean 0.001
_refine_ls_structure_factor_coef Fsqd
_refine_ls_weighting_details 'calc w=1/[\s^2^(Fo^2^)+(0.0441P)^2^+0.0000P] where P=(Fo^2^+2Fc^2^)/3'
_refine_ls_weighting_scheme calc
_refine_ls_wR_factor_gt 0.0828
_refine_ls_wR_factor_ref 0.0962
_reflns_number_gt 1453
_reflns_number_total 3193
_reflns_threshold_expression >2sigma(I)
_cod_data_source_file ja204829r_si_003.cif
_cod_data_source_block sw109
_cod_original_sg_symbol_H-M 'P 21'
_cod_database_code 4106909

loop_
_symmetry_equiv_pos_as_xyz
'x, y, z'
'-x, y+1/2, -z'

loop_
_atom_site_label
_atom_site_type_symbol
_atom_site_fract_x
_atom_site_fract_y
_atom_site_fract_z
_atom_site_U_iso_or_equiv
_atom_site_adp_type
_atom_site_occupancy
_atom_site_symmetry_multiplicity
_atom_site_calc_flag
_atom_site_refinement_flags
F1 F -0.1592(7) 0.1542(2) 0.4625(3) 0.0742(10) Uani 1 1 d .
F5E F -0.1189(6) 0.4659(2) 0.4817(3) 0.0848(12) Uani 1 1 d .
F5A F 0.2370(4) 0.3948(2) 0.5403(2) 0.0847(8) Uani 1 1 d .
O5 O -0.1131(3) 0.3100(4) 0.46920(19) 0.0551(5) Uani 1 1 d .
O1 O 0.1906(5) 0.1413(2) 0.2717(3) 0.0392(8) Uani 1 1 d .
O2 O -0.1199(5) 0.0561(2) 0.1304(3) 0.0507(8) Uani 1 1 d .
O3 O 0.1250(2) 0.3111(3) 0.08337(16) 0.0300(4) Uani 1 1 d .
O4 O 0.5314(3) 0.3144(3) 0.1038(2) 0.0562(6) Uani 1 1 d .
O6 O 0.2012(4) 0.4780(2) 0.2735(3) 0.0398(8) Uani 1 1 d .
O7 O -0.1121(5) 0.5752(2) 0.1730(3) 0.0608(9) Uani 1 1 d .
C1 C 0.0003(9) 0.2241(4) 0.4403(5) 0.0498(13) Uani 1 1 d .
H1 H 0.1626 0.2162 0.5116 0.060 Uiso 1 1 calc R
C2 C 0.0295(7) 0.2195(3) 0.2813(4) 0.0331(10) Uani 1 1 d .
H2 H -0.1329 0.2100 0.2108 0.040 Uiso 1 1 calc R
C3 C 0.1540(4) 0.3097(4) 0.2419(2) 0.0320(6) Uani 1 1 d .
H3 H 0.3322 0.3082 0.2916 0.038 Uiso 1 1 calc R
C4 C 0.0388(7) 0.4004(3) 0.2849(4) 0.0327(10) Uani 1 1 d .
H4 H -0.1244 0.4113 0.2159 0.039 Uiso 1 1 calc R
C5 C 0.0100(10) 0.3926(4) 0.4444(5) 0.0564(14) Uani 1 1 d .
C6 C 0.0948(8) 0.0639(3) 0.1898(4) 0.0380(11) Uani 1 1 d .
C7 C 0.2912(7) -0.0076(3) 0.1838(5) 0.0545(14) Uani 1 1 d .
H7A H 0.3867 -0.0203 0.2850 0.082 Uiso 1 1 calc R
H7B H 0.3994 0.0181 0.1231 0.082 Uiso 1 1 calc R
H7C H 0.2165 -0.0676 0.1395 0.082 Uiso 1 1 calc R
C8 C 0.3282(4) 0.3130(4) 0.0266(3) 0.0331(6) Uani 1 1 d .
C9 C 0.2641(4) 0.3123(4) -0.1374(3) 0.0410(6) Uani 1 1 d .
H9A H 0.4050 0.3341 -0.1753 0.061 Uiso 1 1 calc R
H9B H 0.1249 0.3555 -0.1733 0.061 Uiso 1 1 calc R
H9C H 0.2197 0.2468 -0.1729 0.061 Uiso 1 1 calc R
C10 C 0.1039(8) 0.5629(3) 0.2142(4) 0.0423(12) Uani 1 1 d .
C11 C 0.3036(7) 0.6329(4) 0.2073(5) 0.0519(13) Uani 1 1 d .
H11A H 0.2491 0.6764 0.1226 0.078 Uiso 1 1 calc R
H11B H 0.4497 0.5979 0.1951 0.078 Uiso 1 1 calc R
H11C H 0.3431 0.6704 0.2999 0.078 Uiso 1 1 calc R

loop_
_atom_site_aniso_label
_atom_site_aniso_U_11
_atom_site_aniso_U_22
_atom_site_aniso_U_33
_atom_site_aniso_U_23
_atom_site_aniso_U_13
_atom_site_aniso_U_12
F1 0.109(2) 0.054(2) 0.0737(19) 0.0199(15) 0.0509(17) -0.0049(18)
F5E 0.144(3) 0.051(2) 0.0814(19) -0.0238(16) 0.071(2) -0.009(2)
F5A 0.1000(17) 0.1069(18) 0.0360(11) -0.0050(12) -0.0078(11) -0.0318(14)
O5 0.0834(13) 0.0465(12) 0.0450(11) -0.005(2) 0.0352(9) -0.011(2)
O1 0.0308(16) 0.0306(19) 0.0519(16) 0.0014(15) 0.0003(14) 0.0053(16)
O2 0.0287(15) 0.050(2) 0.0742(18) -0.0093(14) 0.0130(12) -0.0014(14)
O3 0.0251(8) 0.0363(9) 0.0302(9) 0.0032(17) 0.0098(6) 0.0051(19)
O4 0.0247(9) 0.0768(14) 0.0677(13) 0.010(2) 0.0112(9) 0.001(2)
O6 0.0324(16) 0.034(2) 0.0533(16) -0.0053(15) 0.0094(13) -0.0055(16)
O7 0.0361(16) 0.0385(18) 0.112(2) 0.0110(15) 0.0262(15) 0.0057(14)
C1 0.059(3) 0.045(3) 0.047(3) 0.006(3) 0.016(2) 0.004(3)
C2 0.032(2) 0.030(3) 0.037(2) 0.004(2) 0.0089(18) 0.000(2)
C3 0.0259(11) 0.0362(14) 0.0335(13) -0.002(3) 0.0061(9) 0.009(3)
C4 0.036(2) 0.031(3) 0.0325(19) -0.002(2) 0.0096(18) -0.008(2)
C5 0.077(4) 0.050(3) 0.046(3) -0.017(3) 0.023(2) -0.006(3)
C6 0.040(2) 0.027(3) 0.052(2) 0.010(2) 0.0218(18) 0.006(2)
C7 0.049(3) 0.037(3) 0.080(3) 0.001(2) 0.019(2) 0.006(2)
C8 0.0294(12) 0.0207(12) 0.0527(16) 0.003(3) 0.0165(11) 0.002(3)
C9 0.0478(14) 0.0389(15) 0.0438(16) -0.001(3) 0.0263(12) 0.001(4)
C10 0.039(2) 0.034(3) 0.059(2) -0.005(2) 0.0227(18) 0.003(2)
C11 0.038(2) 0.044(3) 0.082(3) -0.009(2) 0.031(2) -0.014(2)

loop_
_atom_type_symbol
_atom_type_description
_atom_type_scat_dispersion_real
_atom_type_scat_dispersion_imag
_atom_type_scat_source
C C 0.0033 0.0016 'International Tables Vol C Tables 4.2.6.8 and 6.1.1.4'
H H 0.0000 0.0000 'International Tables Vol C Tables 4.2.6.8 and 6.1.1.4'
F F 0.0171 0.0103 'International Tables Vol C Tables 4.2.6.8 and 6.1.1.4'
O O 0.0106 0.0060 'International Tables Vol C Tables 4.2.6.8 and 6.1.1.4'

loop_
_geom_angle_atom_site_label_1
_geom_angle_atom_site_label_2
_geom_angle_atom_site_label_3
_geom_angle
C5 O5 C1 114.2(2)
C6 O1 C2 117.6(3)
C8 O3 C3 118.80(16)
C10 O6 C4 118.7(3)
F1 C1 O5 103.7(4)
F1 C1 C2 109.4(4)
O5 C1 C2 111.8(4)
F1 C1 H1 110.6
O5 C1 H1 110.6
C2 C1 H1 110.6
O1 C2 C1 107.5(3)
O1 C2 C3 106.5(3)
C1 C2 C3 110.7(3)
O1 C2 H2 110.7
C1 C2 H2 110.7
C3 C2 H2 110.7
O3 C3 C4 107.4(4)
O3 C3 C2 107.6(3)
C4 C3 C2 112.39(19)
O3 C3 H3 109.8
C4 C3 H3 109.8
C2 C3 H3 109.8
O6 C4 C3 107.1(3)
O6 C4 C5 109.4(3)
C3 C4 C5 109.9(4)
O6 C4 H4 110.1
C3 C4 H4 110.1
C5 C4 H4 110.1
F5E C5 F5A 107.1(4)
F5E C5 O5 105.8(5)
F5A C5 O5 109.5(4)
F5E C5 C4 112.1(4)
F5A C5 C4 109.6(4)
O5 C5 C4 112.6(4)
O2 C6 O1 123.5(4)
O2 C6 C7 126.2(4)
O1 C6 C7 110.3(3)
C6 C7 H7A 109.5
C6 C7 H7B 109.5
H7A C7 H7B 109.5
C6 C7 H7C 109.5
H7A C7 H7C 109.5
H7B C7 H7C 109.5
O4 C8 O3 122.6(2)
O4 C8 C9 126.0(2)
O3 C8 C9 111.36(19)
C8 C9 H9A 109.5
C8 C9 H9B 109.5
H9A C9 H9B 109.5
C8 C9 H9C 109.5
H9A C9 H9C 109.5
H9B C9 H9C 109.5
O7 C10 O6 122.3(4)
O7 C10 C11 127.4(5)
O6 C10 C11 110.3(4)
C10 C11 H11A 109.5
C10 C11 H11B 109.5
H11A C11 H11B 109.5
C10 C11 H11C 109.5
H11A C11 H11C 109.5
H11B C11 H11C 109.5

loop_
_geom_bond_atom_site_label_1
_geom_bond_atom_site_label_2
_geom_bond_distance
F1 C1 1.366(6)
F5E C5 1.337(6)
F5A C5 1.375(5)
O5 C5 1.386(7)
O5 C1 1.406(7)
O1 C6 1.354(5)
O1 C2 1.428(5)
O2 C6 1.208(5)
O3 C8 1.355(3)
O3 C3 1.432(3)
O4 C8 1.198(2)
O6 C10 1.362(5)
O6 C4 1.430(5)
O7 C10 1.196(5)
C1 C2 1.510(6)
C1 H1 1.0000
C2 C3 1.518(7)
C2 H2 1.0000
C3 C4 1.509(7)
C3 H3 1.0000
C4 C5 1.518(6)
C4 H4 1.0000
C6 C7 1.493(6)
C7 H7A 0.9800
C7 H7B 0.9800
C7 H7C 0.9800
C8 C9 1.471(3)
C9 H9A 0.9800
C9 H9B 0.9800
C9 H9C 0.9800
C10 C11 1.494(6)
C11 H11A 0.9800
C11 H11B 0.9800
C11 H11C 0.9800

loop_
_geom_torsion_atom_site_label_1
_geom_torsion_atom_site_label_2
_geom_torsion_atom_site_label_3
_geom_torsion_atom_site_label_4
_geom_torsion
C5 O5 C1 F1 -176.2(3)
C5 O5 C1 C2 -58.4(4)
C6 O1 C2 C1 112.1(4)
C6 O1 C2 C3 -129.3(3)
F1 C1 C2 O1 -77.9(5)
O5 C1 C2 O1 167.8(3)
F1 C1 C2 C3 166.2(3)
O5 C1 C2 C3 51.9(5)
C8 O3 C3 C4 117.5(4)
C8 O3 C3 C2 -121.2(4)
O1 C2 C3 O3 76.7(3)
C1 C2 C3 O3 -166.8(3)
O1 C2 C3 C4 -165.3(3)
C1 C2 C3 C4 -48.8(4)
C10 O6 C4 C3 139.1(3)
C10 O6 C4 C5 -101.8(4)
O3 C3 C4 O6 -74.4(3)
C2 C3 C4 O6 167.5(3)
O3 C3 C4 C5 166.8(3)
C2 C3 C4 C5 48.7(3)
C1 O5 C5 F5E -178.2(3)
C1 O5 C5 F5A -63.1(4)
C1 O5 C5 C4 59.1(4)
O6 C4 C5 F5E 70.5(5)
C3 C4 C5 F5E -172.1(4)
O6 C4 C5 F5A -48.2(6)
C3 C4 C5 F5A 69.1(5)
O6 C4 C5 O5 -170.4(4)
C3 C4 C5 O5 -53.0(5)
C2 O1 C6 O2 -3.2(6)
C2 O1 C6 C7 176.3(4)
C3 O3 C8 O4 -0.7(8)
C3 O3 C8 C9 178.8(4)
C4 O6 C10 O7 0.9(6)
C4 O6 C10 C11 -178.0(3)
